data_1517243
loop_
_publ_author_name
'Pawle, R. H.'
'Haas, T. E.'
'M\"uller, P.'
'Thomas III, S. W.'

_publ_section_title
;
 Twisting and piezochromism of phenylene-ethynylenes with aromatic
 interactions between side chains and main chains
;
_journal_issue 11
_journal_name_full 'Chem. Sci.'
_journal_page_first 4184
_journal_paper_doi 10.1039/C4SC01466A
_journal_volume 5
_journal_year 2014
_chemical_formula_sum 'C38 H16 F10 O4'
_chemical_formula_weight 726.51
_chemical_name_systematic
;
 ?
;
_space_group_crystal_system monoclinic
_space_group_IT_number 14
_space_group_name_Hall '-P 2yn'
_space_group_name_H-M_alt 'P 1 21/n 1'
_symmetry_space_group_name_Hall '-P 2yn'
_symmetry_space_group_name_H-M 'P 1 21/n 1'
_atom_sites_solution_hydrogens geom
_audit_creation_method SHELXL-2013
_cell_angle_alpha 90
_cell_angle_beta 107.6540(19)
_cell_angle_gamma 90
_cell_formula_units_Z 2
_cell_length_a 6.8870(7)
_cell_length_b 31.518(3)
_cell_length_c 7.1384(7)
_cell_measurement_temperature 100(2)
_cell_volume 1476.5(3)
_computing_structure_refinement 'SHELXL-2013 (Sheldrick, 2013)'
_diffrn_ambient_temperature 100(2)
_diffrn_measured_fraction_theta_full 0.999
_diffrn_measured_fraction_theta_max 0.999
_diffrn_radiation_type MoK\a
_diffrn_radiation_wavelength 0.71073
_diffrn_reflns_av_R_equivalents 0.0249
_diffrn_reflns_av_unetI/netI 0.0142
_diffrn_reflns_Laue_measured_fraction_full 0.999
_diffrn_reflns_Laue_measured_fraction_max 0.999
_diffrn_reflns_limit_h_max 8
_diffrn_reflns_limit_h_min -8
_diffrn_reflns_limit_k_max 39
_diffrn_reflns_limit_k_min -39
_diffrn_reflns_limit_l_max 8
_diffrn_reflns_limit_l_min -8
_diffrn_reflns_number 22257
_diffrn_reflns_point_group_measured_fraction_full 0.999
_diffrn_reflns_point_group_measured_fraction_max 0.999
_diffrn_reflns_theta_full 25.242
_diffrn_reflns_theta_max 26.372
_diffrn_reflns_theta_min 3.064
_exptl_absorpt_coefficient_mu 0.148
_exptl_crystal_density_diffrn 1.634
_exptl_crystal_F_000 732
_exptl_crystal_size_max 0.715
_exptl_crystal_size_mid 0.274
_exptl_crystal_size_min 0.222
_refine_diff_density_max 0.308
_refine_diff_density_min -0.213
_refine_diff_density_rms 0.052
_refine_ls_extinction_method none
_refine_ls_goodness_of_fit_ref 1.199
_refine_ls_hydrogen_treatment constr
_refine_ls_matrix_type full
_refine_ls_number_parameters 235
_refine_ls_number_reflns 3013
_refine_ls_number_restraints 63
_refine_ls_restrained_S_all 1.186
_refine_ls_R_factor_all 0.0458
_refine_ls_R_factor_gt 0.0432
_refine_ls_shift/su_max 0.000
_refine_ls_shift/su_mean 0.000
_refine_ls_structure_factor_coef Fsqd
_refine_ls_weighting_details 'w=1/[\s^2^(Fo^2^)+(0.0215P)^2^+1.8345P] where P=(Fo^2^+2Fc^2^)/3'
_refine_ls_weighting_scheme calc
_refine_ls_wR_factor_gt 0.1000
_refine_ls_wR_factor_ref 0.1014
_reflns_Friedel_coverage 0.000
_reflns_number_gt 2814
_reflns_number_total 3013
_reflns_threshold_expression 'I > 2\s(I)'
_cod_data_source_file c4sc01466a1.cif
_cod_data_source_block rp_a
_cod_depositor_comments 'Adding full bibliography for 1517239--1517244.cif.'
_cod_original_cell_volume 1476.5(2)
_cod_database_code 1517243
_shelx_space_group_comment
;
The symmetry employed for this shelxl refinement is uniquely defined
by the following loop, which should always be used as a source of
symmetry information in preference to the above space-group names.
They are only intended as comments.
;
_shelx_estimated_absorpt_t_min 0.902
_shelx_estimated_absorpt_t_max 0.968
_shelxl_version_number 2013-3

loop_
_space_group_symop_operation_xyz
'x, y, z'
'-x+1/2, y+1/2, -z+1/2'
'-x, -y, -z'
'x-1/2, -y-1/2, z-1/2'

loop_
_atom_site_label
_atom_site_type_symbol
_atom_site_fract_x
_atom_site_fract_y
_atom_site_fract_z
_atom_site_U_iso_or_equiv
_atom_site_adp_type
_atom_site_occupancy
_atom_site_site_symmetry_order
_atom_site_calc_flag
_atom_site_refinement_flags_posn
_atom_site_refinement_flags_adp
F001 F 0.1889(2) 0.72496(4) 0.61723(18) 0.0272(3) Uani 1 1 d . U
F002 F 0.2435(2) 0.58674(4) 0.86664(17) 0.0265(3) Uani 1 1 d . U
F003 F 0.05512(19) 0.60942(4) 0.18309(16) 0.0249(3) Uani 1 1 d . U
F004 F 0.0800(2) 0.69402(4) 0.24510(18) 0.0299(3) Uani 1 1 d . U
F005 F 0.2705(2) 0.67090(4) 0.92753(17) 0.0282(3) Uani 1 1 d . U
O006 O 0.2896(2) 0.53926(4) 0.3824(2) 0.0202(3) Uani 1 1 d . U
O007 O 0.1114(3) 0.48207(5) 0.2453(2) 0.0326(4) Uani 1 1 d . U
C008 C 0.4607(3) 0.46548(6) -0.1334(3) 0.0137(4) Uani 1 1 d . U
C009 C 0.2473(3) 0.50683(6) 0.2580(3) 0.0160(4) Uani 1 1 d . U
C00A C 0.1116(3) 0.62411(6) 0.3683(3) 0.0172(4) Uani 1 1 d . U
C00B C 0.3860(3) 0.50469(6) 0.1316(3) 0.0139(4) Uani 1 1 d . U
C00C C 0.3496(3) 0.47131(6) -0.0008(3) 0.0143(4) Uani 1 1 d . U
H00C H 0.2450 0.4516 -0.0015 0.017 Uiso 1 1 calc R U
C00D C 0.1781(3) 0.68311(6) 0.5875(3) 0.0190(4) Uani 1 1 d . U
C00E C 0.4153(3) 0.42876(6) -0.2578(3) 0.0159(4) Uani 1 1 d . U
C00F C 0.2056(3) 0.61243(6) 0.7103(3) 0.0171(4) Uani 1 1 d . U
C00G C 0.2184(3) 0.65561(6) 0.7441(3) 0.0187(4) Uani 1 1 d . U
C00H C 0.3432(3) 0.36086(6) -0.4824(3) 0.0173(4) Uani 1 1 d . U
C00I C 0.1236(3) 0.66718(6) 0.3975(3) 0.0196(4) Uani 1 1 d . U
C00J C 0.1535(3) 0.59548(6) 0.5230(3) 0.0153(4) Uani 1 1 d . U
C00K C 0.3781(3) 0.39699(6) -0.3537(3) 0.0173(4) Uani 1 1 d . U
C00L C 0.1419(3) 0.54858(6) 0.4853(3) 0.0174(4) Uani 1 1 d . U
H00A H 0.1753 0.5327 0.6108 0.021 Uiso 1 1 calc R U
H00B H 0.0032 0.5405 0.4038 0.021 Uiso 1 1 calc R U
C00M C 0.2940(3) 0.36745(6) -0.6850(3) 0.0202(4) Uani 1 1 d . U
H00M H 0.2823 0.3955 -0.7360 0.024 Uiso 1 1 calc R U
C00N C 0.3600(3) 0.31947(6) -0.4087(3) 0.0208(4) Uani 1 1 d . U
H00N H 0.3938 0.3147 -0.2711 0.025 Uiso 1 1 calc R U
C00O C 0.3273(3) 0.28532(7) -0.5373(3) 0.0253(4) Uani 1 1 d . U
H00O H 0.3386 0.2572 -0.4877 0.030 Uiso 1 1 calc R U
C00P C 0.2622(3) 0.33301(7) -0.8114(3) 0.0252(4) Uani 1 1 d . U
H00P H 0.2294 0.3375 -0.9491 0.030 Uiso 1 1 calc R U
C00Q C 0.2782(3) 0.29222(7) -0.7379(3) 0.0256(5) Uani 1 1 d . U
H00Q H 0.2555 0.2687 -0.8253 0.031 Uiso 1 1 calc R U

loop_
_atom_site_aniso_label
_atom_site_aniso_U_11
_atom_site_aniso_U_22
_atom_site_aniso_U_33
_atom_site_aniso_U_23
_atom_site_aniso_U_13
_atom_site_aniso_U_12
F001 0.0362(7) 0.0154(6) 0.0316(7) -0.0045(5) 0.0129(6) -0.0033(5)
F002 0.0370(7) 0.0244(6) 0.0164(6) 0.0044(5) 0.0058(5) 0.0062(5)
F003 0.0357(7) 0.0260(6) 0.0136(6) -0.0040(5) 0.0086(5) -0.0058(5)
F004 0.0466(8) 0.0217(6) 0.0213(6) 0.0064(5) 0.0099(6) -0.0036(6)
F005 0.0365(7) 0.0292(7) 0.0167(6) -0.0091(5) 0.0047(5) -0.0007(5)
O006 0.0201(7) 0.0202(7) 0.0259(7) -0.0084(6) 0.0152(6) -0.0036(5)
O007 0.0394(9) 0.0303(8) 0.0405(9) -0.0175(7) 0.0307(8) -0.0180(7)
C008 0.0123(8) 0.0141(8) 0.0140(8) -0.0001(6) 0.0028(7) 0.0013(7)
C009 0.0181(9) 0.0148(9) 0.0156(9) -0.0001(7) 0.0060(7) 0.0005(7)
C00A 0.0177(9) 0.0221(9) 0.0137(9) -0.0033(7) 0.0075(7) -0.0026(7)
C00B 0.0130(8) 0.0157(9) 0.0131(8) 0.0008(7) 0.0043(7) 0.0016(7)
C00C 0.0126(8) 0.0144(8) 0.0154(9) 0.0007(7) 0.0032(7) -0.0008(7)
C00D 0.0194(9) 0.0154(9) 0.0237(10) -0.0037(7) 0.0085(8) -0.0022(7)
C00E 0.0140(9) 0.0189(9) 0.0166(9) -0.0002(7) 0.0072(7) -0.0004(7)
C00F 0.0150(9) 0.0210(9) 0.0156(9) 0.0022(7) 0.0050(7) 0.0035(7)
C00G 0.0170(9) 0.0234(10) 0.0149(9) -0.0054(7) 0.0038(7) 0.0003(7)
C00H 0.0131(9) 0.0181(9) 0.0211(9) -0.0055(7) 0.0061(7) -0.0016(7)
C00I 0.0211(10) 0.0208(9) 0.0175(9) 0.0041(7) 0.0069(8) -0.0007(8)
C00J 0.0128(8) 0.0167(9) 0.0185(9) -0.0014(7) 0.0081(7) -0.0001(7)
C00K 0.0146(9) 0.0198(9) 0.0187(9) -0.0022(7) 0.0071(7) -0.0011(7)
C00L 0.0176(9) 0.0175(9) 0.0213(9) -0.0021(7) 0.0123(8) -0.0002(7)
C00M 0.0191(9) 0.0206(10) 0.0213(10) -0.0015(8) 0.0068(8) 0.0019(8)
C00N 0.0197(10) 0.0223(10) 0.0207(10) -0.0019(8) 0.0068(8) -0.0020(8)
C00O 0.0231(10) 0.0177(10) 0.0350(12) -0.0032(8) 0.0085(9) 0.0005(8)
C00P 0.0219(10) 0.0309(11) 0.0207(10) -0.0074(8) 0.0031(8) 0.0027(8)
C00Q 0.0206(10) 0.0242(10) 0.0295(11) -0.0145(9) 0.0040(8) 0.0007(8)

loop_
_atom_type_symbol
_atom_type_description
_atom_type_scat_dispersion_real
_atom_type_scat_dispersion_imag
_atom_type_scat_source
C C 0.0033 0.0016 'International Tables Vol C Tables 4.2.6.8 and 6.1.1.4'
H H 0.0000 0.0000 'International Tables Vol C Tables 4.2.6.8 and 6.1.1.4'
O O 0.0106 0.0060 'International Tables Vol C Tables 4.2.6.8 and 6.1.1.4'
F F 0.0171 0.0103 'International Tables Vol C Tables 4.2.6.8 and 6.1.1.4'

loop_
_geom_angle_atom_site_label_1
_geom_angle_atom_site_label_2
_geom_angle_atom_site_label_3
_geom_angle
_geom_angle_site_symmetry_1
_geom_angle_site_symmetry_3
C009 O006 C00L 116.66(14) . .
C00C C008 C00B 117.89(17) . 3_665
C00C C008 C00E 117.64(16) . .
C00B C008 C00E 124.43(17) 3_665 .
O007 C009 O006 123.96(17) . .
O007 C009 C00B 123.30(17) . .
O006 C009 C00B 112.73(16) . .
F003 C00A C00I 118.50(17) . .
F003 C00A C00J 119.22(17) . .
C00I C00A C00J 122.28(17) . .
C00C C00B C008 119.50(17) . 3_665
C00C C00B C009 115.33(16) . .
C008 C00B C009 125.12(16) 3_665 .
C00B C00C C008 122.61(17) . .
F001 C00D C00G 120.41(17) . .
F001 C00D C00I 119.92(18) . .
C00G C00D C00I 119.66(18) . .
C00K C00E C008 176.9(2) . .
F002 C00F C00G 117.69(17) . .
F002 C00F C00J 120.02(17) . .
C00G C00F C00J 122.28(18) . .
F005 C00G C00D 119.79(17) . .
F005 C00G C00F 120.65(18) . .
C00D C00G C00F 119.55(17) . .
C00M C00H C00N 119.63(18) . .
C00M C00H C00K 119.01(18) . .
C00N C00H C00K 121.36(18) . .
F004 C00I C00A 120.90(17) . .
F004 C00I C00D 119.56(17) . .
C00A C00I C00D 119.53(18) . .
C00F C00J C00A 116.69(17) . .
C00F C00J C00L 122.57(17) . .
C00A C00J C00L 120.74(17) . .
C00E C00K C00H 174.1(2) . .
O006 C00L C00J 106.40(14) . .
C00P C00M C00H 119.89(19) . .
C00O C00N C00H 119.77(19) . .
C00Q C00O C00N 120.1(2) . .
C00Q C00P C00M 120.2(2) . .
C00P C00Q C00O 120.38(19) . .

loop_
_geom_bond_atom_site_label_1
_geom_bond_atom_site_label_2
_geom_bond_distance
_geom_bond_site_symmetry_2
F001 C00D 1.334(2) .
F002 C00F 1.339(2) .
F003 C00A 1.342(2) .
F004 C00I 1.338(2) .
F005 C00G 1.338(2) .
O006 C009 1.328(2) .
O006 C00L 1.453(2) .
O007 C009 1.201(2) .
C008 C00C 1.398(3) .
C008 C00B 1.411(3) 3_665
C008 C00E 1.434(3) .
C009 C00B 1.501(3) .
C00A C00I 1.372(3) .
C00A C00J 1.387(3) .
C00B C00C 1.385(3) .
C00B C008 1.411(3) 3_665
C00D C00G 1.374(3) .
C00D C00I 1.387(3) .
C00E C00K 1.196(3) .
C00F C00G 1.380(3) .
C00F C00J 1.382(3) .
C00H C00M 1.397(3) .
C00H C00N 1.398(3) .
C00H C00K 1.437(3) .
C00J C00L 1.500(3) .
C00M C00P 1.386(3) .
C00N C00O 1.388(3) .
C00O C00Q 1.385(3) .
C00P C00Q 1.380(3) .
